data_7110560
loop_
_publ_author_name
'Barker, Marten G.'
'Blake, Alexander J.'
'Gregory, Duncan H.'
'Siddons, Daniel J.'
'Smith, Susan E.'
'Edwards, Peter P.'
'Hamor, Thomas A.'

_publ_section_title
;
 Novel layered lithium nitridonickelates; effect of Li vacancy
 concentration on N co-ordination geometry and Ni oxidation state
;
_journal_issue 13
_journal_name_full 'Chemical Communications'
_journal_page_first 1187
_journal_paper_doi 10.1039/a902962a
_journal_year 1999
_chemical_formula_sum 'Li5 N3 Ni3'
_chemical_formula_weight 252.86
_chemical_name_systematic
; 
 ? 
;
_space_group_IT_number 189
_symmetry_cell_setting hexagonal
_symmetry_space_group_name_Hall 'P -6 -2'
_symmetry_space_group_name_H-M 'P -6 2 m'
_atom_sites_solution_hydrogens none
_atom_sites_solution_primary direct
_atom_sites_solution_secondary difmap
_audit_creation_method SHELXL
_cell_angle_alpha 90.00
_cell_angle_beta 90.00
_cell_angle_gamma 120.00
_cell_formula_units_Z 1
_cell_length_a 6.475(3)
_cell_length_b 6.475(3)
_cell_length_c 3.555(2)
_cell_measurement_reflns_used 868
_cell_measurement_temperature 293(2)
_cell_measurement_theta_max 26.76
_cell_measurement_theta_min 3.63
_cell_volume 129.08(11)
_computing_cell_refinement 'R-axis II software'
_computing_data_collection 'R-Axis II software'
_computing_molecular_graphics ORTEP
_computing_publication_material SHELXL-93
_computing_structure_refinement 'SHELXL-93 (Sheldrick, 1993)'
_computing_structure_solution 'SHELXS-86 (Sheldrick, 1990)'
_diffrn_ambient_temperature 293(2)
_diffrn_measurement_device 'Rigaku R-Axis II area detector'
_diffrn_measurement_method 'image plate scanning'
_diffrn_radiation_monochromator graphite
_diffrn_radiation_source 'rotating anode'
_diffrn_radiation_type MoKa
_diffrn_radiation_wavelength 0.71070
_diffrn_reflns_av_R_equivalents 0.0712
_diffrn_reflns_av_sigmaI/netI 0.0287
_diffrn_reflns_limit_h_max 8
_diffrn_reflns_limit_h_min -8
_diffrn_reflns_limit_k_max 8
_diffrn_reflns_limit_k_min -8
_diffrn_reflns_limit_l_max 4
_diffrn_reflns_limit_l_min -4
_diffrn_reflns_number 868
_diffrn_reflns_theta_max 26.76
_diffrn_reflns_theta_min 3.63
_exptl_absorpt_coefficient_mu 10.668
_exptl_absorpt_correction_type 'averaging of equivalent reflections'
_exptl_crystal_colour Gold
_exptl_crystal_density_diffrn 3.253
_exptl_crystal_description 'Irregular block'
_exptl_crystal_F_000 120
_exptl_crystal_size_max 0.35
_exptl_crystal_size_mid 0.2
_exptl_crystal_size_min 0.2
_refine_diff_density_max 0.473
_refine_diff_density_min -0.926
_refine_diff_density_rms 0.147
_refine_ls_abs_structure_details 'Flack H D (1983), Acta Cryst. A39, 876-881'
_refine_ls_abs_structure_Flack 0.49(35)
_refine_ls_extinction_method none
_refine_ls_goodness_of_fit_all 1.229
_refine_ls_goodness_of_fit_obs 1.229
_refine_ls_hydrogen_treatment none
_refine_ls_matrix_type full
_refine_ls_number_parameters 15
_refine_ls_number_reflns 109
_refine_ls_number_restraints 0
_refine_ls_restrained_S_all 1.229
_refine_ls_restrained_S_obs 1.229
_refine_ls_R_factor_all 0.0351
_refine_ls_R_factor_obs 0.0351
_refine_ls_shift/esd_max 0.000
_refine_ls_shift/esd_mean 0.000
_refine_ls_structure_factor_coef Fsqd
_refine_ls_weighting_details 'w=1/[s^2^(Fo^2^)+( 0.0400P)^2^+0.5900P] where P=(Fo^2^+2Fc^2^)/3'
_refine_ls_weighting_scheme calc
_refine_ls_wR_factor_all 0.0884
_refine_ls_wR_factor_obs 0.0884
_reflns_number_observed 109
_reflns_number_total '109 [>sigma(I)]'
_reflns_observed_criterion >2sigma(I)
_cod_data_source_file 902962asup1.cif
_cod_data_source_block linin4321fin77
_cod_depositor_comments
;
The following automatic conversions were performed:

'_refine_ls_weighting_scheme' value 'calc w=1/[s^2^(Fo^2^)+(
0.0400P)^2^+0.5900P] where P=(Fo^2^+2Fc^2^)/3' was changed to 'calc'.
New tag '_refine_ls_weighting_details' was created. The value of the
new tag was set to 'w=1/[s^2^(Fo^2^)+( 0.0400P)^2^+0.5900P] where
P=(Fo^2^+2Fc^2^)/3'.

Automatic conversion script
Id: cif_fix_values 3143 2015-03-26 13:38:13Z robertas 
;
_cod_original_sg_symbol_H-M P-62m
_cod_database_code 7110560

loop_
_symmetry_equiv_pos_as_xyz
'x, y, z'
'-y, x-y, z'
'-x+y, -x, z'
'x, y, -z'
'-y, x-y, -z'
'-x+y, -x, -z'
'y, x, -z'
'x-y, -y, -z'
'-x, -x+y, -z'
'y, x, z'
'x-y, -y, z'
'-x, -x+y, z'

loop_
_atom_site_aniso_label
_atom_site_aniso_U_11
_atom_site_aniso_U_22
_atom_site_aniso_U_33
_atom_site_aniso_U_23
_atom_site_aniso_U_13
_atom_site_aniso_U_12
Ni1 0.0243(8) 0.0137(8) 0.0140(10) 0.000 0.000 0.0069(4)
N1 0.023(2) 0.010(3) 0.019(4) 0.000 0.000 0.0051(14)
Li1 0.044(12) 0.010(10) 0.058(19) 0.000 0.000 0.005(5)
Li2 0.005(7) 0.005(7) 0.027(14) 0.000 0.000 0.002(4)

loop_
_atom_site_label
_atom_site_type_symbol
_atom_site_fract_x
_atom_site_fract_y
_atom_site_fract_z
_atom_site_U_iso_or_equiv
_atom_site_thermal_displace_type
_atom_site_occupancy
_atom_site_calc_flag
_atom_site_refinement_flags
Ni1 Ni 0.6443(2) 0.0000 0.0000 0.0185(7) Uani 1 d S
N1 N 0.6463(9) 0.0000 0.5000 0.019(2) Uani 1.32 d SP
Li1 Li+ 0.2719(59) 0.0000 0.5000 0.041(6) Uani 1 d S
Li2 Li+ 0.3333 0.6667 0.5000 0.012(6) Uani 1.00 d SP

loop_
_atom_type_symbol
_atom_type_description
_atom_type_scat_dispersion_real
_atom_type_scat_dispersion_imag
_atom_type_scat_source
Ni Ni 0.3393 1.1124 'International Tables Vol C Tables 4.2.6.8 and 6.1.1.4'
N N 0.0061 0.0033 'International Tables Vol C Tables 4.2.6.8 and 6.1.1.4'
Li Li+ -0.0003 0.0001 'International Tables Vol C Tables 4.2.6.8 and 6.1.1.4'

loop_
_geom_angle_atom_site_label_1
_geom_angle_atom_site_label_2
_geom_angle_atom_site_label_3
_geom_angle
_geom_angle_site_symmetry_1
_geom_angle_site_symmetry_3
N1 Ni1 N1 179.1(4) . 1_554
N1 Ni1 Li1 49.3(2) . 2_655
N1 Ni1 Li1 130.1(2) 1_554 2_655
N1 Ni1 Li1 130.1(2) . 3_654
N1 Ni1 Li1 49.3(2) 1_554 3_654
Li1 Ni1 Li1 117.4(12) 2_655 3_654
N1 Ni1 Li1 130.1(2) . 2_654
N1 Ni1 Li1 49.3(2) 1_554 2_654
Li1 Ni1 Li1 80.9(3) 2_655 2_654
Li1 Ni1 Li1 67.6(14) 3_654 2_654
N1 Ni1 Li1 49.3(2) . 3_655
N1 Ni1 Li1 130.1(2) 1_554 3_655
Li1 Ni1 Li1 67.6(14) 2_655 3_655
Li1 Ni1 Li1 80.9(3) 3_654 3_655
Li1 Ni1 Li1 117.4(12) 2_654 3_655
N1 Ni1 Li2 49.81(8) . 7_556
N1 Ni1 Li2 130.58(8) 1_554 7_556
Li1 Ni1 Li2 51.5(6) 2_655 7_556
Li1 Ni1 Li2 167.5(8) 3_654 7_556
Li1 Ni1 Li2 102.6(7) 2_654 7_556
Li1 Ni1 Li2 97.8(3) 3_655 7_556
N1 Ni1 Li2 130.58(8) . 7
N1 Ni1 Li2 49.81(8) 1_554 7
Li1 Ni1 Li2 102.6(7) 2_655 7
Li1 Ni1 Li2 97.8(3) 3_654 7
Li1 Ni1 Li2 51.5(6) 2_654 7
Li1 Ni1 Li2 167.5(8) 3_655 7
Li2 Ni1 Li2 80.77(4) 7_556 7
N1 Ni1 Li2 130.58(8) . 1_544
N1 Ni1 Li2 49.81(8) 1_554 1_544
Li1 Ni1 Li2 167.5(8) 2_655 1_544
Li1 Ni1 Li2 51.5(6) 3_654 1_544
Li1 Ni1 Li2 97.8(3) 2_654 1_544
Li1 Ni1 Li2 102.6(7) 3_655 1_544
Li2 Ni1 Li2 140.19(5) 7_556 1_544
Li2 Ni1 Li2 85.90(4) 7 1_544
N1 Ni1 Li2 49.81(8) . 1_545
N1 Ni1 Li2 130.58(8) 1_554 1_545
Li1 Ni1 Li2 97.8(3) 2_655 1_545
Li1 Ni1 Li2 102.6(7) 3_654 1_545
Li1 Ni1 Li2 167.5(8) 2_654 1_545
Li1 Ni1 Li2 51.5(6) 3_655 1_545
Li2 Ni1 Li2 85.90(4) 7_556 1_545
Li2 Ni1 Li2 140.19(5) 7 1_545
Li2 Ni1 Li2 80.77(4) 1_544 1_545
N1 Ni1 Li1 126.8(5) . 1_554
N1 Ni1 Li1 54.0(5) 1_554 1_554
Li1 Ni1 Li1 143.4(6) 2_655 1_554
Li1 Ni1 Li1 91.9(7) 3_654 1_554
Li1 Ni1 Li1 91.9(7) 2_654 1_554
Li1 Ni1 Li1 143.4(6) 3_655 1_554
Li2 Ni1 Li1 96.3(3) 7_556 1_554
Li2 Ni1 Li1 48.8(2) 7 1_554
Li2 Ni1 Li1 48.8(2) 1_544 1_554
Li2 Ni1 Li1 96.3(3) 1_545 1_554
N1 Ni1 Li1 54.0(5) . .
N1 Ni1 Li1 126.8(5) 1_554 .
Li1 Ni1 Li1 91.9(7) 2_655 .
Li1 Ni1 Li1 143.4(6) 3_654 .
Li1 Ni1 Li1 143.4(6) 2_654 .
Li1 Ni1 Li1 91.9(7) 3_655 .
Li2 Ni1 Li1 48.8(2) 7_556 .
Li2 Ni1 Li1 96.3(3) 7 .
Li2 Ni1 Li1 96.3(3) 1_544 .
Li2 Ni1 Li1 48.8(2) 1_545 .
Li1 Ni1 Li1 72.8(9) 1_554 .
Ni1 N1 Ni1 179.1(4) 1_556 .
Ni1 N1 Li1 90.29(12) 1_556 2_655
Ni1 N1 Li1 90.29(12) . 2_655
Ni1 N1 Li1 90.29(12) 1_556 3_655
Ni1 N1 Li1 90.29(12) . 3_655
Li1 N1 Li1 94.5(21) 2_655 3_655
Ni1 N1 Li2 89.81(8) 1_556 7_556
Ni1 N1 Li2 89.81(8) . 7_556
Li1 N1 Li2 69.6(10) 2_655 7_556
Li1 N1 Li2 164.1(11) 3_655 7_556
Ni1 N1 Li2 89.81(8) 1_556 1_545
Ni1 N1 Li2 89.81(8) . 1_545
Li1 N1 Li2 164.1(11) 2_655 1_545
Li1 N1 Li2 69.6(10) 3_655 1_545
Li2 N1 Li2 126.2(3) 7_556 1_545
Ni1 N1 Li1 89.6(2) 1_556 .
Ni1 N1 Li1 89.6(2) . .
Li1 N1 Li1 132.8(10) 2_655 .
Li1 N1 Li1 132.8(10) 3_655 .
Li2 N1 Li1 63.13(14) 7_556 .
Li2 N1 Li1 63.12(14) 1_545 .
N1 Li1 N1 145.5(21) 2_545 3_665
N1 Li1 Li2 55.6(3) 2_545 1_545
N1 Li1 Li2 158.9(18) 3_665 1_545
N1 Li1 Li2 158.9(18) 2_545 7_556
N1 Li1 Li2 55.6(3) 3_665 7_556
Li2 Li1 Li2 103.4(15) 1_545 7_556
N1 Li1 N1 107.2(10) 2_545 .
N1 Li1 N1 107.2(10) 3_665 .
Li2 Li1 N1 51.7(7) 1_545 .
Li2 Li1 N1 51.7(7) 7_556 .
N1 Li1 Ni1 40.4(2) 2_545 2_545
N1 Li1 Ni1 129.0(10) 3_665 2_545
Li2 Li1 Ni1 64.31(14) 1_545 2_545
Li2 Li1 Ni1 135.1(8) 7_556 2_545
N1 Li1 Ni1 102.8(8) . 2_545
N1 Li1 Ni1 129.0(10) 2_545 3_666
N1 Li1 Ni1 40.4(2) 3_665 3_666
Li2 Li1 Ni1 135.1(8) 1_545 3_666
Li2 Li1 Ni1 64.32(14) 7_556 3_666
N1 Li1 Ni1 102.8(8) . 3_666
Ni1 Li1 Ni1 154.3(16) 2_545 3_666
N1 Li1 Ni1 40.4(2) 2_545 2_546
N1 Li1 Ni1 129.0(10) 3_665 2_546
Li2 Li1 Ni1 64.31(14) 1_545 2_546
Li2 Li1 Ni1 135.1(8) 7_556 2_546
N1 Li1 Ni1 102.8(8) . 2_546
Ni1 Li1 Ni1 80.9(3) 2_545 2_546
Ni1 Li1 Ni1 93.4(4) 3_666 2_546
N1 Li1 Ni1 129.0(10) 2_545 3_665
N1 Li1 Ni1 40.4(2) 3_665 3_665
Li2 Li1 Ni1 135.1(8) 1_545 3_665
Li2 Li1 Ni1 64.32(14) 7_556 3_665
N1 Li1 Ni1 102.8(8) . 3_665
Ni1 Li1 Ni1 93.4(4) 2_545 3_665
Ni1 Li1 Ni1 80.9(3) 3_666 3_665
Ni1 Li1 Ni1 154.3(16) 2_546 3_665
N1 Li1 Ni1 103.8(7) 2_545 1_556
N1 Li1 Ni1 103.8(7) 3_665 1_556
Li2 Li1 Ni1 60.1(7) 1_545 1_556
Li2 Li1 Ni1 60.1(7) 7_556 1_556
N1 Li1 Ni1 36.4(4) . 1_556
Ni1 Li1 Ni1 124.3(9) 2_545 1_556
Ni1 Li1 Ni1 78.1(4) 3_666 1_556
Ni1 Li1 Ni1 78.1(4) 2_546 1_556
Ni1 Li1 Ni1 124.3(9) 3_665 1_556
N1 Li1 Ni1 103.8(7) 2_545 .
N1 Li1 Ni1 103.8(7) 3_665 .
Li2 Li1 Ni1 60.1(7) 1_545 .
Li2 Li1 Ni1 60.1(7) 7_556 .
N1 Li1 Ni1 36.4(4) . .
Ni1 Li1 Ni1 78.1(4) 2_545 .
Ni1 Li1 Ni1 124.3(9) 3_666 .
Ni1 Li1 Ni1 124.3(9) 2_546 .
Ni1 Li1 Ni1 78.1(4) 3_665 .
Ni1 Li1 Ni1 72.8(9) 1_556 .
N1 Li1 Li1 42.8(10) 2_545 3
N1 Li1 Li1 102.8(10) 3_665 3
Li2 Li1 Li1 98.3(7) 1_545 3
Li2 Li1 Li1 158.3(7) 7_556 3
N1 Li1 Li1 150.000(4) . 3
Ni1 Li1 Li1 56.2(7) 2_545 3
Ni1 Li1 Li1 99.9(7) 3_666 3
Ni1 Li1 Li1 56.2(7) 2_546 3
Ni1 Li1 Li1 99.9(7) 3_665 3
Ni1 Li1 Li1 134.2(3) 1_556 3
Ni1 Li1 Li1 134.2(3) . 3
N1 Li2 N1 120.001(1) 2 1_565
N1 Li2 N1 120.000(2) 2 3_665
N1 Li2 N1 119.999(2) 1_565 3_665
N1 Li2 Li1 54.8(7) 2 1_565
N1 Li2 Li1 65.2(7) 1_565 1_565
N1 Li2 Li1 174.8(7) 3_665 1_565
N1 Li2 Li1 65.2(7) 2 2
N1 Li2 Li1 174.8(7) 1_565 2
N1 Li2 Li1 54.8(7) 3_665 2
Li1 Li2 Li1 120.001(9) 1_565 2
N1 Li2 Li1 174.8(7) 2 3_665
N1 Li2 Li1 54.8(7) 1_565 3_665
N1 Li2 Li1 65.2(7) 3_665 3_665
Li1 Li2 Li1 120.000(9) 1_565 3_665
Li1 Li2 Li1 119.999(1) 2 3_665
N1 Li2 Ni1 40.39(2) 2 2
N1 Li2 Ni1 112.62(10) 1_565 2
N1 Li2 Ni1 112.15(10) 3_665 2
Li1 Li2 Ni1 64.2(5) 1_565 2
Li1 Li2 Ni1 71.1(5) 2 2
Li1 Li2 Ni1 139.37(8) 3_665 2
N1 Li2 Ni1 40.39(2) 2 2_556
N1 Li2 Ni1 112.62(10) 1_565 2_556
N1 Li2 Ni1 112.15(10) 3_665 2_556
Li1 Li2 Ni1 64.2(5) 1_565 2_556
Li1 Li2 Ni1 71.1(5) 2 2_556
Li1 Li2 Ni1 139.37(8) 3_665 2_556
Ni1 Li2 Ni1 80.77(4) 2 2_556
N1 Li2 Ni1 112.15(10) 2 1_566
N1 Li2 Ni1 40.39(2) 1_565 1_566
N1 Li2 Ni1 112.62(10) 3_665 1_566
Li1 Li2 Ni1 71.1(5) 1_565 1_566
Li1 Li2 Ni1 139.37(7) 2 1_566
Li1 Li2 Ni1 64.2(5) 3_665 1_566
Ni1 Li2 Ni1 135.23(2) 2 1_566
Ni1 Li2 Ni1 82.55(3) 2_556 1_566
N1 Li2 Ni1 112.15(10) 2 1_565
N1 Li2 Ni1 40.39(2) 1_565 1_565
N1 Li2 Ni1 112.62(10) 3_665 1_565
Li1 Li2 Ni1 71.1(5) 1_565 1_565
Li1 Li2 Ni1 139.37(7) 2 1_565
Li1 Li2 Ni1 64.2(5) 3_665 1_565
Ni1 Li2 Ni1 82.55(3) 2 1_565
Ni1 Li2 Ni1 135.23(2) 2_556 1_565
Ni1 Li2 Ni1 80.77(4) 1_566 1_565
N1 Li2 Ni1 112.62(10) 2 3_665
N1 Li2 Ni1 112.15(10) 1_565 3_665
N1 Li2 Ni1 40.39(2) 3_665 3_665
Li1 Li2 Ni1 139.37(8) 1_565 3_665
Li1 Li2 Ni1 64.2(5) 2 3_665
Li1 Li2 Ni1 71.1(5) 3_665 3_665
Ni1 Li2 Ni1 82.55(3) 2 3_665
Ni1 Li2 Ni1 135.23(2) 2_556 3_665
Ni1 Li2 Ni1 135.23(2) 1_566 3_665
Ni1 Li2 Ni1 82.54(3) 1_565 3_665
N1 Li2 Ni1 112.62(10) 2 3_666
N1 Li2 Ni1 112.15(10) 1_565 3_666
N1 Li2 Ni1 40.39(2) 3_665 3_666
Li1 Li2 Ni1 139.37(8) 1_565 3_666
Li1 Li2 Ni1 64.2(5) 2 3_666
Li1 Li2 Ni1 71.1(5) 3_665 3_666
Ni1 Li2 Ni1 135.23(2) 2 3_666
Ni1 Li2 Ni1 82.55(3) 2_556 3_666
Ni1 Li2 Ni1 82.54(3) 1_566 3_666
Ni1 Li2 Ni1 135.23(2) 1_565 3_666
Ni1 Li2 Ni1 80.77(4) 3_665 3_666

loop_
_geom_bond_atom_site_label_1
_geom_bond_atom_site_label_2
_geom_bond_distance
_geom_bond_site_symmetry_2
Ni1 N1 1.7775(10) .
Ni1 N1 1.7775(10) 1_554
Ni1 Li1 2.740(9) 2_655
Ni1 Li1 2.740(9) 3_654
Ni1 Li1 2.740(9) 2_654
Ni1 Li1 2.740(9) 3_655
Ni1 Li2 2.7433(11) 7_556
Ni1 Li2 2.7433(11) 7
Ni1 Li2 2.7433(11) 1_544
Ni1 Li2 2.7433(11) 1_545
Ni1 Li1 3.00(3) 1_554
Ni1 Li1 3.00(3) .
N1 Ni1 1.7775(10) 1_556
N1 Li1 2.077(12) 2_655
N1 Li1 2.077(12) 3_655
N1 Li2 2.095(3) 7_556
N1 Li2 2.095(3) 1_545
N1 Li1 2.42(4) .
Li1 N1 2.077(12) 2_545
Li1 N1 2.077(12) 3_665
Li1 Li2 2.38(2) 1_545
Li1 Li2 2.38(2) 7_556
Li1 Ni1 2.740(9) 2_545
Li1 Ni1 2.740(9) 3_666
Li1 Ni1 2.740(9) 2_546
Li1 Ni1 2.740(9) 3_665
Li1 Ni1 3.00(3) 1_556
Li1 Li1 3.05(7) 3
Li2 N1 2.095(3) 2
Li2 N1 2.096(3) 1_565
Li2 N1 2.096(3) 3_665
Li2 Li1 2.38(2) 1_565
Li2 Li1 2.38(2) 2
Li2 Li1 2.38(2) 3_665
Li2 Ni1 2.7433(11) 2
Li2 Ni1 2.7433(11) 2_556
Li2 Ni1 2.7433(11) 1_566
Li2 Ni1 2.7433(11) 1_565
Li2 Ni1 2.7433(11) 3_665
Li2 Ni1 2.7433(11) 3_666
